data_4347175
loop_
_publ_author_name
'McWilliams, Sean F.'
'Rodgers, Kenton R.'
'Lukat-Rodgers, Gudrun'
'Mercado, Brandon Q.'
'Grubel, Katarzyna'
'Holland, Patrick L.'

_publ_section_title
;
 Alkali Metal Variation and Twisting of the FeNNFe Core in Bridging Diiron
 Dinitrogen Complexes.
;
_journal_issue 6
_journal_name_full 'Inorganic chemistry'
_journal_page_first 2960
_journal_page_last 2968
_journal_paper_doi 10.1021/acs.inorgchem.5b02841
_journal_volume 55
_journal_year 2016
_chemical_absolute_configuration ad
_chemical_formula_moiety 'C58 H82 Fe2 N6, C4 H10 O, 2(Rb)'
_chemical_formula_sum 'C62 H92 Fe2 N6 O Rb2'
_chemical_formula_weight 1220.05
_space_group_crystal_system orthorhombic
_space_group_IT_number 19
_space_group_name_Hall 'P 2ac 2ab'
_space_group_name_H-M_alt 'P 21 21 21'
_atom_sites_solution_hydrogens geom
_atom_sites_solution_primary direct
_atom_sites_solution_secondary difmap
_audit_creation_method SHELXL-2013
_cell_angle_alpha 90
_cell_angle_beta 90
_cell_angle_gamma 90
_cell_formula_units_Z 4
_cell_length_a 15.9755(7)
_cell_length_b 18.7540(8)
_cell_length_c 21.0976(15)
_cell_measurement_reflns_used 45839
_cell_measurement_temperature 161(2)
_cell_measurement_theta_max 27.5
_cell_measurement_theta_min 3.1
_cell_volume 6320.9(6)
_computing_cell_refinement 'CrystalClear-SM Expert 2.0 r15 (Rigaku, 2011)'
_computing_data_collection 'CrystalClear-SM Expert 2.0 r15 (Rigaku, 2011)'
_computing_data_reduction 'CrystalClear-SM Expert 2.0 r15 (Rigaku, 2011)'
_computing_molecular_graphics
;
Dolomanov, O.V.; Bourhis, L.J.; Gildea, R.J.; Howard, J.A.K.; Puschmann, H., 
OLEX2: A complete structure solution, refinement and analysis program
(2009). J. Appl. Cryst., 42, 339-341.
;
_computing_publication_material 'SHELXL-2013 (Sheldrick, 2013)'
_computing_structure_refinement 'SHELXL-2013 (Sheldrick, 2013)'
_computing_structure_solution 'SHELXS-2013 (Sheldrick, 2013)'
_diffrn_ambient_temperature 161(2)
_diffrn_detector_area_resol_mean 10.0000
_diffrn_measured_fraction_theta_full 0.997
_diffrn_measured_fraction_theta_max 0.998
_diffrn_measurement_details
;
scan:
	Number of images: 36
	           Slice: 20.0000 - 200.0000
	     Image width: 5.0000
	        Exp time: 300.0000
	   Rotation axis: Omega
	           Omega: 0.0000
	             Chi: 54.0000
	             Phi: 0.0000
	             XTD: 127.4000
	          2theta: -0.0350
scan:
	Number of images: 34
	           Slice: 21.0000 - 191.0000
	     Image width: 5.0000
	        Exp time: 300.0000
	   Rotation axis: Omega
	           Omega: 0.0000
	             Chi: 54.0000
	             Phi: 180.0000
	             XTD: 127.4000
	          2theta: -0.0350
scan:
	Number of images: 28
	           Slice: 45.0000 - 185.0000
	     Image width: 5.0000
	        Exp time: 300.0000
	   Rotation axis: Omega
	           Omega: 0.0000
	             Chi: 54.0000
	             Phi: 90.0000
	             XTD: 127.4000
	          2theta: -0.0350

;
_diffrn_measurement_device_type 'Rigaku R-AXIS RAPID imaging plate'
_diffrn_measurement_method 'profile data from \w-scans'
_diffrn_radiation_type MoK\a
_diffrn_radiation_wavelength 0.71075
_diffrn_reflns_av_R_equivalents 0.1336
_diffrn_reflns_av_unetI/netI 0.1140
_diffrn_reflns_Laue_measured_fraction_full 0.997
_diffrn_reflns_Laue_measured_fraction_max 0.998
_diffrn_reflns_limit_h_max 20
_diffrn_reflns_limit_h_min -20
_diffrn_reflns_limit_k_max 24
_diffrn_reflns_limit_k_min -24
_diffrn_reflns_limit_l_max 27
_diffrn_reflns_limit_l_min -27
_diffrn_reflns_number 76237
_diffrn_reflns_point_group_measured_fraction_full 0.997
_diffrn_reflns_point_group_measured_fraction_max 0.997
_diffrn_reflns_theta_full 25.242
_diffrn_reflns_theta_max 27.485
_diffrn_reflns_theta_min 3.094
_diffrn_source 'Rotating Anode'
_exptl_absorpt_coefficient_mu 2.031
_exptl_absorpt_correction_T_max 0.699
_exptl_absorpt_correction_T_min 0.466
_exptl_absorpt_correction_type multi-scan
_exptl_absorpt_process_details 'Jacobson, R. (1998) Private Communication'
_exptl_crystal_colour Black
_exptl_crystal_density_diffrn 1.282
_exptl_crystal_density_method 'not measured'
_exptl_crystal_description Block
_exptl_crystal_F_000 2560
_exptl_crystal_size_max 0.280
_exptl_crystal_size_mid 0.260
_exptl_crystal_size_min 0.190
_refine_diff_density_max 0.737
_refine_diff_density_min -0.741
_refine_diff_density_rms 0.110
_refine_ls_abs_structure_details
; 
 Flack x determined using 2806 quotients [(I+)-(I-)]/[(I+)+(I-)] 
 (Parsons and Flack (2004), Acta Cryst. A60, s61). 
;
_refine_ls_abs_structure_Flack -0.007(5)
_refine_ls_extinction_coef 0.0026(3)
_refine_ls_extinction_expression Fc^*^=kFc[1+0.001xFc^2^\l^3^/sin(2\q)]^-1/4^
_refine_ls_extinction_method SHELXL
_refine_ls_goodness_of_fit_ref 1.008
_refine_ls_hydrogen_treatment constr
_refine_ls_matrix_type full
_refine_ls_number_parameters 681
_refine_ls_number_reflns 14462
_refine_ls_number_restraints 0
_refine_ls_restrained_S_all 1.008
_refine_ls_R_factor_all 0.1231
_refine_ls_R_factor_gt 0.0544
_refine_ls_shift/su_max 0.000
_refine_ls_shift/su_mean 0.000
_refine_ls_structure_factor_coef Fsqd
_refine_ls_weighting_details 'w=1/[\s^2^(Fo^2^)+(0.0542P)^2^+2.0216P] where P=(Fo^2^+2Fc^2^)/3'
_refine_ls_weighting_scheme calc
_refine_ls_wR_factor_gt 0.1053
_refine_ls_wR_factor_ref 0.1371
_reflns_Friedel_coverage 0.831
_reflns_Friedel_fraction_full 0.998
_reflns_Friedel_fraction_max 0.997
_reflns_number_gt 8365
_reflns_number_total 14462
_reflns_threshold_expression 'I > 2\s(I)'
_cod_data_source_file ic5b02841_si_001.cif
_cod_data_source_block 2-Rb
_cod_depositor_comments
;
The following automatic conversions were performed:

data item '_exptl_absorpt_correction_type' value 'Multi-scan' was
changed to 'multi-scan' in accordance with the
/home/saulius/struct/COD-crude-data/automatic-downloads/DataCite-retrospective/ACS/depositions/lib/dictionaries/cif_core.dic
dictionary named 'cif_core.dic' version 2.4.2 last updated on
2011-04-26.

Automatic conversion script
Id: cif_fix_values 6909 2019-04-08 15:41:33Z antanas 
;
_cod_database_code 4347175
_shelx_space_group_comment
; 
The symmetry employed for this shelxl refinement is uniquely defined 
by the following loop, which should always be used as a source of 
symmetry information in preference to the above space-group names. 
They are only intended as comments. 
;
_shelx_estimated_absorpt_t_min 0.600
_shelx_estimated_absorpt_t_max 0.699
_shelxl_version_number 2013-3

loop_
_space_group_symop_operation_xyz
'x, y, z'
'-x+1/2, -y, z+1/2'
'x+1/2, -y+1/2, -z'
'-x, y+1/2, -z+1/2'

loop_
_atom_site_label
_atom_site_type_symbol
_atom_site_fract_x
_atom_site_fract_y
_atom_site_fract_z
_atom_site_U_iso_or_equiv
_atom_site_adp_type
_atom_site_occupancy
_atom_site_site_symmetry_order
_atom_site_calc_flag
_atom_site_refinement_flags_posn
_atom_site_refinement_flags_adp
N1 N 0.4866(4) 0.4698(3) 0.9435(3) 0.0349(17) Uani 1 1 d . .
N2 N 0.5227(4) 0.5221(3) 0.9688(3) 0.0346(16) Uani 1 1 d . .
Rb1 Rb 0.60153(5) 0.40594(4) 1.03411(4) 0.0425(2) Uani 1 1 d . .
Rb2 Rb 0.41127(5) 0.58955(4) 0.87613(4) 0.0440(2) Uani 1 1 d . .
Fe1 Fe 0.43750(7) 0.39542(5) 0.91105(5) 0.0298(3) Uani 1 1 d . .
Fe2 Fe 0.56989(6) 0.59370(6) 1.00732(5) 0.0285(3) Uani 1 1 d . .
N11 N 0.3374(4) 0.3857(3) 0.8608(3) 0.0298(15) Uani 1 1 d . .
N21 N 0.4648(4) 0.2947(3) 0.9128(3) 0.0318(15) Uani 1 1 d . .
C11 C 0.2220(5) 0.3224(4) 0.8068(4) 0.0334(19) Uani 1 1 d . .
H11A H 0.2293 0.3425 0.7642 0.050 Uiso 1 1 calc R U
H11B H 0.1814 0.3511 0.8305 0.050 Uiso 1 1 calc R U
H11C H 0.2014 0.2733 0.8033 0.050 Uiso 1 1 calc R U
C21 C 0.3050(4) 0.3226(4) 0.8411(3) 0.0251(16) Uani 1 1 d . .
C31 C 0.3463(5) 0.2583(4) 0.8502(4) 0.0295(18) Uani 1 1 d . .
H31 H 0.3193 0.2180 0.8320 0.035 Uiso 1 1 calc R U
C41 C 0.4209(5) 0.2433(4) 0.8817(4) 0.0288(17) Uani 1 1 d . .
C51 C 0.4540(5) 0.1683(4) 0.8813(5) 0.047(2) Uani 1 1 d . .
H51A H 0.4535 0.1493 0.9246 0.070 Uiso 1 1 calc R U
H51B H 0.5114 0.1682 0.8650 0.070 Uiso 1 1 calc R U
H51C H 0.4186 0.1385 0.8541 0.070 Uiso 1 1 calc R U
C12 C 0.2967(5) 0.4498(4) 0.8387(4) 0.0280(17) Uani 1 1 d . .
C22 C 0.3177(5) 0.4771(4) 0.7788(4) 0.0315(18) Uani 1 1 d . .
C32 C 0.2822(6) 0.5413(4) 0.7600(4) 0.041(2) Uani 1 1 d . .
H32 H 0.2958 0.5605 0.7197 0.049 Uiso 1 1 calc R U
C42 C 0.2275(5) 0.5778(4) 0.7989(4) 0.044(2) Uani 1 1 d . .
H42 H 0.2051 0.6223 0.7857 0.053 Uiso 1 1 calc R U
C52 C 0.2054(5) 0.5496(4) 0.8574(4) 0.040(2) Uani 1 1 d . .
H52 H 0.1671 0.5745 0.8838 0.048 Uiso 1 1 calc R U
C62 C 0.2389(5) 0.4851(4) 0.8774(4) 0.0322(18) Uani 1 1 d . .
C72 C 0.3795(5) 0.4388(5) 0.7357(4) 0.043(2) Uani 1 1 d . .
H72 H 0.3805 0.3877 0.7493 0.051 Uiso 1 1 calc R U
C82 C 0.3556(7) 0.4396(6) 0.6660(4) 0.071(3) Uani 1 1 d . .
H82A H 0.2975 0.4238 0.6612 0.106 Uiso 1 1 calc R U
H82B H 0.3926 0.4074 0.6424 0.106 Uiso 1 1 calc R U
H82C H 0.3614 0.4881 0.6493 0.106 Uiso 1 1 calc R U
C92 C 0.4677(6) 0.4681(6) 0.7455(5) 0.075(3) Uani 1 1 d . .
H92A H 0.4696 0.5181 0.7321 0.112 Uiso 1 1 calc R U
H92B H 0.5075 0.4403 0.7203 0.112 Uiso 1 1 calc R U
H2A H 0.4827 0.4648 0.7905 0.112 Uiso 1 1 calc R U
C102 C 0.2123(5) 0.4543(4) 0.9414(4) 0.036(2) Uani 1 1 d . .
H102 H 0.2289 0.4028 0.9417 0.044 Uiso 1 1 calc R U
C112 C 0.1189(5) 0.4573(5) 0.9517(5) 0.053(3) Uani 1 1 d . .
H11D H 0.1015 0.5070 0.9575 0.079 Uiso 1 1 calc R U
H11E H 0.1043 0.4297 0.9896 0.079 Uiso 1 1 calc R U
H11F H 0.0901 0.4371 0.9148 0.079 Uiso 1 1 calc R U
C122 C 0.2582(6) 0.4909(5) 0.9972(4) 0.051(2) Uani 1 1 d . .
H12A H 0.3188 0.4891 0.9899 0.077 Uiso 1 1 calc R U
H12B H 0.2447 0.4662 1.0368 0.077 Uiso 1 1 calc R U
H12C H 0.2402 0.5408 1.0002 0.077 Uiso 1 1 calc R U
C13 C 0.5362(5) 0.2734(4) 0.9494(4) 0.0281(18) Uani 1 1 d . .
C23 C 0.6169(5) 0.2784(4) 0.9243(4) 0.0315(18) Uani 1 1 d . .
C33 C 0.6857(5) 0.2638(4) 0.9641(4) 0.038(2) Uani 1 1 d . .
H33 H 0.7409 0.2686 0.9480 0.046 Uiso 1 1 calc R U
C43 C 0.6743(5) 0.2428(4) 1.0259(4) 0.0352(19) Uani 1 1 d . .
H43 H 0.7212 0.2328 1.0522 0.042 Uiso 1 1 calc R U
C53 C 0.5931(5) 0.2361(4) 1.0498(4) 0.0351(19) Uani 1 1 d . .
H53 H 0.5854 0.2216 1.0925 0.042 Uiso 1 1 calc R U
C63 C 0.5232(5) 0.2501(4) 1.0122(4) 0.0304(18) Uani 1 1 d . .
C73 C 0.6324(5) 0.2993(5) 0.8564(4) 0.045(2) Uani 1 1 d . .
H73 H 0.5770 0.2998 0.8344 0.054 Uiso 1 1 calc R U
C83 C 0.6879(7) 0.2441(6) 0.8226(5) 0.074(4) Uani 1 1 d . .
H83A H 0.7449 0.2468 0.8394 0.110 Uiso 1 1 calc R U
H83B H 0.6887 0.2542 0.7770 0.110 Uiso 1 1 calc R U
H83C H 0.6653 0.1962 0.8298 0.110 Uiso 1 1 calc R U
C93 C 0.6699(7) 0.3744(6) 0.8508(5) 0.072(3) Uani 1 1 d . .
H93A H 0.6315 0.4091 0.8698 0.108 Uiso 1 1 calc R U
H93B H 0.6784 0.3860 0.8059 0.108 Uiso 1 1 calc R U
H93C H 0.7237 0.3760 0.8730 0.108 Uiso 1 1 calc R U
C103 C 0.4361(5) 0.2444(4) 1.0419(4) 0.0351(19) Uani 1 1 d . .
H103 H 0.3944 0.2433 1.0066 0.042 Uiso 1 1 calc R U
C113 C 0.4255(6) 0.1759(5) 1.0801(5) 0.060(3) Uani 1 1 d . .
H11M H 0.4434 0.1351 1.0544 0.090 Uiso 1 1 calc R U
H11N H 0.3665 0.1702 1.0918 0.090 Uiso 1 1 calc R U
H11O H 0.4597 0.1785 1.1185 0.090 Uiso 1 1 calc R U
C123 C 0.4181(6) 0.3102(5) 1.0818(5) 0.057(3) Uani 1 1 d . .
H12G H 0.4591 0.3133 1.1163 0.085 Uiso 1 1 calc R U
H12H H 0.3616 0.3067 1.0997 0.085 Uiso 1 1 calc R U
H1B H 0.4220 0.3529 1.0552 0.085 Uiso 1 1 calc R U
N31 N 0.5758(4) 0.6939(3) 0.9863(3) 0.0298(14) Uani 1 1 d . .
N41 N 0.6243(4) 0.6037(3) 1.0886(3) 0.0299(14) Uani 1 1 d . .
C14 C 0.6153(5) 0.8203(4) 0.9970(4) 0.0359(19) Uani 1 1 d . .
H14A H 0.6379 0.8209 0.9539 0.054 Uiso 1 1 calc R U
H14B H 0.6506 0.8496 1.0247 0.054 Uiso 1 1 calc R U
H14C H 0.5582 0.8394 0.9968 0.054 Uiso 1 1 calc R U
C24 C 0.6139(5) 0.7451(4) 1.0213(4) 0.0291(18) Uani 1 1 d . .
C34 C 0.6497(5) 0.7306(4) 1.0801(4) 0.0306(18) Uani 1 1 d . .
H34 H 0.6753 0.7701 1.1006 0.037 Uiso 1 1 calc R U
C44 C 0.6532(5) 0.6660(4) 1.1135(4) 0.0280(17) Uani 1 1 d . .
C54 C 0.6894(6) 0.6674(4) 1.1802(4) 0.041(2) Uani 1 1 d . .
H54A H 0.6507 0.6436 1.2094 0.062 Uiso 1 1 calc R U
H54B H 0.6974 0.7169 1.1936 0.062 Uiso 1 1 calc R U
H54C H 0.7434 0.6425 1.1806 0.062 Uiso 1 1 calc R U
C15 C 0.5297(5) 0.7165(4) 0.9316(3) 0.0271(17) Uani 1 1 d . .
C25 C 0.5636(5) 0.7100(4) 0.8702(4) 0.0311(17) Uani 1 1 d . .
C35 C 0.5149(6) 0.7344(4) 0.8198(4) 0.042(2) Uani 1 1 d . .
H35 H 0.5362 0.7302 0.7780 0.051 Uiso 1 1 calc R U
C45 C 0.4375(5) 0.7641(4) 0.8283(4) 0.041(2) Uani 1 1 d . .
H45 H 0.4076 0.7820 0.7928 0.049 Uiso 1 1 calc R U
C55 C 0.4029(5) 0.7683(4) 0.8876(4) 0.040(2) Uani 1 1 d . .
H55 H 0.3479 0.7865 0.8926 0.048 Uiso 1 1 calc R U
C65 C 0.4484(5) 0.7457(4) 0.9410(4) 0.0292(18) Uani 1 1 d . .
C75 C 0.6487(5) 0.6767(4) 0.8597(4) 0.041(2) Uani 1 1 d . .
H75 H 0.6714 0.6618 0.9019 0.050 Uiso 1 1 calc R U
C85 C 0.7090(6) 0.7286(5) 0.8304(4) 0.056(3) Uani 1 1 d . .
H85A H 0.6874 0.7443 0.7893 0.084 Uiso 1 1 calc R U
H85B H 0.7635 0.7054 0.8245 0.084 Uiso 1 1 calc R U
H85C H 0.7156 0.7700 0.8584 0.084 Uiso 1 1 calc R U
C95 C 0.6405(6) 0.6097(5) 0.8181(5) 0.063(3) Uani 1 1 d . .
H2D H 0.6099 0.5727 0.8413 0.095 Uiso 1 1 calc R U
H95A H 0.6964 0.5920 0.8071 0.095 Uiso 1 1 calc R U
H95B H 0.6101 0.6217 0.7792 0.095 Uiso 1 1 calc R U
C105 C 0.4080(5) 0.7483(4) 1.0075(4) 0.0336(18) Uani 1 1 d . .
H105 H 0.4544 0.7499 1.0393 0.040 Uiso 1 1 calc R U
C125 C 0.3578(6) 0.6812(5) 1.0200(5) 0.054(2) Uani 1 1 d . .
H2C H 0.3140 0.6763 0.9878 0.081 Uiso 1 1 calc R U
H125 H 0.3320 0.6841 1.0621 0.081 Uiso 1 1 calc R U
H2B H 0.3950 0.6396 1.0183 0.081 Uiso 1 1 calc R U
C16 C 0.6350(5) 0.5403(4) 1.1253(4) 0.0299(18) Uani 1 1 d . .
C26 C 0.7124(5) 0.5041(4) 1.1242(4) 0.0296(18) Uani 1 1 d . .
C36 C 0.7185(5) 0.4395(4) 1.1574(4) 0.038(2) Uani 1 1 d . .
H36 H 0.7708 0.4154 1.1585 0.046 Uiso 1 1 calc R U
C46 C 0.6516(5) 0.4100(4) 1.1884(3) 0.0375(19) Uani 1 1 d . .
H46 H 0.6567 0.3651 1.2088 0.045 Uiso 1 1 calc R U
C56 C 0.5772(6) 0.4464(4) 1.1894(4) 0.040(2) Uani 1 1 d . .
H56 H 0.5314 0.4260 1.2117 0.048 Uiso 1 1 calc R U
C66 C 0.5654(5) 0.5121(4) 1.1593(4) 0.0312(18) Uani 1 1 d . .
C76 C 0.7864(5) 0.5329(5) 1.0875(4) 0.042(2) Uani 1 1 d . .
H76 H 0.7728 0.5829 1.0745 0.050 Uiso 1 1 calc R U
C86 C 0.8661(5) 0.5352(4) 1.1269(5) 0.052(3) Uani 1 1 d . .
H86A H 0.8562 0.5631 1.1654 0.079 Uiso 1 1 calc R U
H86B H 0.9110 0.5573 1.1021 0.079 Uiso 1 1 calc R U
H86C H 0.8824 0.4865 1.1385 0.079 Uiso 1 1 calc R U
C96 C 0.8001(6) 0.4891(5) 1.0271(5) 0.054(3) Uani 1 1 d . .
H96A H 0.8063 0.4386 1.0382 0.081 Uiso 1 1 calc R U
H96B H 0.8510 0.5056 1.0056 0.081 Uiso 1 1 calc R U
H1A H 0.7520 0.4950 0.9988 0.081 Uiso 1 1 calc R U
C106 C 0.4833(5) 0.5512(5) 1.1627(4) 0.041(2) Uani 1 1 d . .
H106 H 0.4901 0.5976 1.1401 0.050 Uiso 1 1 calc R U
C116 C 0.4585(6) 0.5674(5) 1.2311(4) 0.059(3) Uani 1 1 d . .
H11J H 0.4437 0.5229 1.2528 0.088 Uiso 1 1 calc R U
H11K H 0.4103 0.5997 1.2315 0.088 Uiso 1 1 calc R U
H11L H 0.5056 0.5899 1.2531 0.088 Uiso 1 1 calc R U
C126 C 0.4128(6) 0.5093(5) 1.1296(5) 0.054(3) Uani 1 1 d . .
H12D H 0.4266 0.5034 1.0846 0.080 Uiso 1 1 calc R U
H12E H 0.3601 0.5355 1.1336 0.080 Uiso 1 1 calc R U
H12F H 0.4071 0.4623 1.1494 0.080 Uiso 1 1 calc R U
C115 C 0.3544(5) 0.8150(4) 1.0175(4) 0.047(2) Uani 1 1 d . .
H11G H 0.3853 0.8571 1.0030 0.070 Uiso 1 1 calc R U
H11H H 0.3412 0.8201 1.0626 0.070 Uiso 1 1 calc R U
H11I H 0.3023 0.8105 0.9932 0.070 Uiso 1 1 calc R U
O10 O 0.5798(4) 0.3744(3) 0.3314(3) 0.0548(17) Uani 1 1 d . .
C10 C 0.5315(7) 0.2614(6) 0.3007(7) 0.089(4) Uani 1 1 d . .
H10A H 0.5375 0.2680 0.2548 0.133 Uiso 1 1 calc R U
H10B H 0.4869 0.2267 0.3090 0.133 Uiso 1 1 calc R U
H10C H 0.5843 0.2438 0.3184 0.133 Uiso 1 1 calc R U
C20 C 0.5097(6) 0.3306(6) 0.3307(5) 0.066(3) Uani 1 1 d . .
H20A H 0.4641 0.3539 0.3066 0.079 Uiso 1 1 calc R U
H20B H 0.4899 0.3225 0.3746 0.079 Uiso 1 1 calc R U
C30 C 0.5653(8) 0.4431(6) 0.3617(5) 0.070(3) Uani 1 1 d . .
H30A H 0.5518 0.4361 0.4070 0.084 Uiso 1 1 calc R U
H30B H 0.5174 0.4674 0.3412 0.084 Uiso 1 1 calc R U
C40 C 0.6415(9) 0.4871(6) 0.3554(6) 0.089(4) Uani 1 1 d . .
H40A H 0.6539 0.4946 0.3104 0.133 Uiso 1 1 calc R U
H40B H 0.6887 0.4627 0.3756 0.133 Uiso 1 1 calc R U
H40C H 0.6325 0.5333 0.3760 0.133 Uiso 1 1 calc R U

loop_
_atom_site_aniso_label
_atom_site_aniso_U_11
_atom_site_aniso_U_22
_atom_site_aniso_U_33
_atom_site_aniso_U_23
_atom_site_aniso_U_13
_atom_site_aniso_U_12
N1 0.039(4) 0.028(4) 0.038(4) -0.003(3) -0.001(3) -0.001(3)
N2 0.042(4) 0.027(4) 0.034(4) -0.002(3) -0.002(3) -0.006(3)
Rb1 0.0506(5) 0.0292(4) 0.0478(5) -0.0018(4) -0.0159(4) 0.0002(4)
Rb2 0.0475(5) 0.0322(4) 0.0522(5) 0.0019(4) -0.0167(4) -0.0052(4)
Fe1 0.0271(6) 0.0250(6) 0.0373(6) -0.0024(5) -0.0047(5) 0.0000(5)
Fe2 0.0318(6) 0.0239(5) 0.0299(6) -0.0003(5) -0.0050(5) -0.0021(5)
N11 0.034(4) 0.024(3) 0.032(4) 0.004(3) 0.003(3) 0.003(3)
N21 0.026(3) 0.034(4) 0.036(4) 0.000(3) -0.007(3) 0.002(3)
C11 0.031(4) 0.038(5) 0.032(4) -0.005(4) -0.005(4) -0.002(4)
C21 0.023(4) 0.023(4) 0.029(4) -0.004(3) -0.002(3) -0.004(3)
C31 0.027(4) 0.025(4) 0.036(5) 0.001(3) -0.007(3) -0.001(3)
C41 0.023(4) 0.028(4) 0.035(4) -0.001(3) -0.003(4) 0.000(3)
C51 0.043(5) 0.028(4) 0.069(6) 0.003(4) -0.018(5) 0.003(4)
C12 0.027(4) 0.025(4) 0.032(4) -0.001(3) 0.002(3) -0.004(3)
C22 0.032(5) 0.028(4) 0.035(5) 0.001(4) 0.001(4) -0.001(4)
C32 0.050(6) 0.034(5) 0.038(5) 0.009(4) -0.009(4) 0.001(4)
C42 0.045(5) 0.028(5) 0.059(6) 0.007(4) -0.015(4) 0.003(4)
C52 0.040(5) 0.028(4) 0.053(6) -0.006(4) -0.004(4) 0.012(4)
C62 0.026(4) 0.030(4) 0.040(5) -0.006(4) -0.010(4) -0.001(3)
C72 0.049(6) 0.043(5) 0.035(5) 0.005(4) 0.004(4) -0.001(4)
C82 0.106(9) 0.075(7) 0.030(5) 0.000(5) 0.006(6) 0.007(7)
C92 0.041(6) 0.108(10) 0.074(8) -0.009(7) 0.013(6) -0.017(6)
C102 0.033(5) 0.029(4) 0.047(5) -0.001(4) 0.006(4) 0.005(4)
C112 0.042(6) 0.050(6) 0.067(7) 0.002(5) 0.018(5) 0.003(4)
C122 0.052(6) 0.054(6) 0.048(6) -0.010(5) -0.001(5) 0.006(5)
C13 0.027(4) 0.026(4) 0.031(4) -0.001(3) -0.004(3) -0.001(3)
C23 0.024(4) 0.040(5) 0.030(4) 0.000(4) -0.002(3) 0.006(3)
C33 0.023(4) 0.048(5) 0.044(5) -0.001(4) -0.004(4) 0.005(4)
C43 0.036(5) 0.028(4) 0.042(5) 0.007(4) -0.010(4) 0.004(4)
C53 0.035(5) 0.035(4) 0.035(4) 0.002(4) -0.001(4) 0.006(4)
C63 0.024(4) 0.033(4) 0.034(4) 0.002(4) -0.007(3) 0.000(3)
C73 0.032(5) 0.066(6) 0.037(5) 0.007(5) 0.001(4) 0.008(4)
C83 0.057(7) 0.118(10) 0.046(6) -0.005(7) 0.009(5) 0.032(7)
C93 0.060(7) 0.089(8) 0.067(7) 0.032(6) 0.005(6) -0.008(6)
C103 0.025(4) 0.041(4) 0.039(5) 0.005(4) 0.000(4) -0.004(4)
C113 0.047(6) 0.059(6) 0.074(7) 0.031(5) 0.009(5) -0.002(5)
C123 0.050(6) 0.056(6) 0.064(6) -0.012(5) 0.018(5) -0.006(5)
N31 0.031(4) 0.026(3) 0.033(3) 0.002(3) -0.002(3) -0.003(3)
N41 0.029(3) 0.020(3) 0.041(4) 0.001(3) 0.000(3) 0.000(3)
C14 0.045(5) 0.024(4) 0.039(5) -0.001(3) -0.017(4) -0.006(4)
C24 0.030(4) 0.022(4) 0.035(5) 0.000(3) -0.001(4) -0.005(3)
C34 0.037(5) 0.026(4) 0.029(4) -0.006(3) -0.003(4) -0.006(4)
C44 0.025(4) 0.028(4) 0.032(4) -0.005(3) -0.001(3) 0.003(3)
C54 0.049(5) 0.037(5) 0.037(5) -0.005(4) -0.011(4) 0.001(4)
C15 0.026(4) 0.027(4) 0.029(4) 0.005(3) -0.012(3) 0.000(3)
C25 0.033(4) 0.030(4) 0.031(4) 0.004(3) -0.002(4) -0.007(4)
C35 0.050(6) 0.046(5) 0.030(5) 0.000(4) -0.004(4) -0.002(4)
C45 0.038(5) 0.043(5) 0.041(5) 0.002(4) -0.012(4) 0.007(4)
C55 0.040(5) 0.034(4) 0.045(5) 0.003(4) -0.011(4) 0.006(4)
C65 0.030(4) 0.022(4) 0.035(4) -0.001(3) -0.009(4) 0.002(3)
C75 0.045(5) 0.043(5) 0.036(5) 0.001(4) -0.001(4) 0.000(4)
C85 0.040(5) 0.075(7) 0.053(6) 0.011(5) 0.000(5) -0.006(5)
C95 0.044(6) 0.063(7) 0.083(7) -0.006(6) 0.012(5) 0.008(5)
C105 0.027(4) 0.034(4) 0.040(5) 0.001(4) -0.006(4) 0.004(4)
C125 0.052(6) 0.049(6) 0.060(6) 0.004(5) 0.015(5) 0.002(5)
C16 0.038(5) 0.022(4) 0.030(4) 0.000(3) -0.005(4) 0.005(3)
C26 0.026(4) 0.030(4) 0.032(5) 0.001(4) -0.002(4) -0.004(3)
C36 0.044(5) 0.029(4) 0.041(5) 0.004(4) -0.011(4) 0.007(4)
C46 0.045(5) 0.032(4) 0.035(4) 0.008(4) 0.008(4) 0.014(4)
C56 0.047(5) 0.035(4) 0.038(5) 0.010(4) 0.009(4) 0.003(4)
C66 0.035(5) 0.031(4) 0.027(4) 0.004(3) 0.005(4) 0.006(4)
C76 0.030(5) 0.043(5) 0.052(6) 0.003(5) -0.008(4) 0.003(4)
C86 0.035(5) 0.035(5) 0.086(8) -0.002(5) -0.014(5) 0.004(4)
C96 0.039(6) 0.069(7) 0.054(6) -0.002(5) 0.006(5) -0.009(5)
C106 0.039(5) 0.045(5) 0.039(5) 0.010(4) 0.011(4) 0.002(4)
C116 0.064(7) 0.069(7) 0.043(5) 0.003(5) 0.014(5) 0.024(5)
C126 0.041(6) 0.060(6) 0.060(6) 0.000(5) 0.001(5) 0.005(5)
C115 0.045(5) 0.044(5) 0.051(6) -0.010(4) -0.005(4) 0.010(4)
O10 0.051(4) 0.064(4) 0.049(4) 0.010(3) 0.013(3) 0.006(3)
C10 0.067(8) 0.054(7) 0.145(12) 0.001(8) 0.027(8) -0.017(6)
C20 0.045(6) 0.081(8) 0.071(7) 0.027(6) 0.017(5) -0.006(6)
C30 0.093(9) 0.072(7) 0.044(6) -0.006(5) 0.008(6) 0.037(7)
C40 0.118(12) 0.063(8) 0.085(10) -0.011(7) -0.009(8) -0.004(8)

loop_
_atom_type_symbol
_atom_type_description
_atom_type_scat_dispersion_real
_atom_type_scat_dispersion_imag
_atom_type_scat_source
C C 0.0033 0.0016 'International Tables Vol C Tables 4.2.6.8 and 6.1.1.4'
H H 0.0000 0.0000 'International Tables Vol C Tables 4.2.6.8 and 6.1.1.4'
Fe Fe 0.3463 0.8444 'International Tables Vol C Tables 4.2.6.8 and 6.1.1.4'
N N 0.0061 0.0033 'International Tables Vol C Tables 4.2.6.8 and 6.1.1.4'
O O 0.0106 0.0060 'International Tables Vol C Tables 4.2.6.8 and 6.1.1.4'
Rb Rb -0.9393 2.9676 'International Tables Vol C Tables 4.2.6.8 and 6.1.1.4'

loop_
_geom_angle_atom_site_label_1
_geom_angle_atom_site_label_2
_geom_angle_atom_site_label_3
_geom_angle
N2 N1 Fe1 177.9(6)
N2 N1 Rb1 75.7(4)
Fe1 N1 Rb1 102.3(3)
N2 N1 Rb2 78.2(4)
Fe1 N1 Rb2 103.8(3)
Rb1 N1 Rb2 153.8(3)
N1 N2 Fe2 177.1(6)
N1 N2 Rb1 79.2(4)
Fe2 N2 Rb1 99.9(3)
N1 N2 Rb2 77.0(4)
Fe2 N2 Rb2 104.0(3)
Rb1 N2 Rb2 156.2(3)
N2 Rb1 N1 25.12(16)
N2 Rb1 C26 95.28(19)
N1 Rb1 C26 120.37(19)
N2 Rb1 C53 141.79(19)
N1 Rb1 C53 116.77(19)
C26 Rb1 C53 122.4(2)
N2 Rb1 C63 116.78(19)
N1 Rb1 C63 91.94(19)
C26 Rb1 C63 145.95(19)
C53 Rb1 C63 25.11(19)
N2 Rb1 C16 76.44(19)
N1 Rb1 C16 100.12(18)
C26 Rb1 C16 25.46(19)
C53 Rb1 C16 136.4(2)
C63 Rb1 C16 149.8(2)
N2 Rb1 C13 100.18(18)
N1 Rb1 C13 75.51(18)
C26 Rb1 C13 162.46(19)
C53 Rb1 C13 43.91(19)
C63 Rb1 C13 25.26(18)
C16 Rb1 C13 170.6(2)
N2 Rb1 C36 119.19(19)
N1 Rb1 C36 143.68(19)
C26 Rb1 C36 25.08(18)
C53 Rb1 C36 97.7(2)
C63 Rb1 C36 120.88(19)
C16 Rb1 C36 43.66(18)
C13 Rb1 C36 140.63(19)
N2 Rb1 C43 147.1(2)
N1 Rb1 C43 125.01(19)
C26 Rb1 C43 111.9(2)
C53 Rb1 C43 24.84(19)
C63 Rb1 C43 44.06(19)
C16 Rb1 C43 134.75(19)
C13 Rb1 C43 50.78(19)
C36 Rb1 C43 91.1(2)
N2 Rb1 C33 124.9(2)
N1 Rb1 C33 107.05(19)
C26 Rb1 C33 120.2(2)
C53 Rb1 C33 42.9(2)
C63 Rb1 C33 50.6(2)
C16 Rb1 C33 145.61(19)
C13 Rb1 C33 43.13(19)
C36 Rb1 C33 106.1(2)
C43 Rb1 C33 24.00(19)
N2 Rb1 C23 104.05(19)
N1 Rb1 C23 83.42(18)
C26 Rb1 C23 141.9(2)
C53 Rb1 C23 50.4(2)
C63 Rb1 C23 43.72(19)
C16 Rb1 C23 164.6(2)
C13 Rb1 C23 24.48(18)
C36 Rb1 C23 130.47(19)
C43 Rb1 C23 43.01(19)
C33 Rb1 C23 24.41(18)
N2 Rb1 C46 123.63(19)
N1 Rb1 C46 141.20(19)
C26 Rb1 C46 43.5(2)
C53 Rb1 C46 86.1(2)
C63 Rb1 C46 104.7(2)
C16 Rb1 C46 50.31(19)
C13 Rb1 C46 129.1(2)
C36 Rb1 C46 23.82(19)
C43 Rb1 C46 89.3(2)
C33 Rb1 C46 110.62(19)
C23 Rb1 C46 132.25(19)
N1 Rb2 N2 24.81(16)
N1 Rb2 C15 98.50(18)
N2 Rb2 C15 73.91(18)
N1 Rb2 C65 114.13(19)
N2 Rb2 C65 89.86(18)
C15 Rb2 C65 25.13(18)
N1 Rb2 C12 74.55(19)
N2 Rb2 C12 98.86(18)
C15 Rb2 C12 172.05(18)
C65 Rb2 C12 155.40(19)
N1 Rb2 C22 89.89(19)
N2 Rb2 C22 114.46(18)
C15 Rb2 C22 162.38(19)
C65 Rb2 C22 155.49(19)
C12 Rb2 C22 24.60(18)
N1 Rb2 C25 103.85(19)
N2 Rb2 C25 82.73(18)
C15 Rb2 C25 24.72(18)
C65 Rb2 C25 43.76(19)
C12 Rb2 C25 159.93(19)
C22 Rb2 C25 137.94(19)
N1 Rb2 C32 113.89(19)
N2 Rb2 C32 138.59(19)
C15 Rb2 C32 145.40(19)
C65 Rb2 C32 131.34(19)
C12 Rb2 C32 42.48(19)
C22 Rb2 C32 24.18(19)
C25 Rb2 C32 127.7(2)
N1 Rb2 C55 138.46(19)
N2 Rb2 C55 113.97(19)
C15 Rb2 C55 43.04(19)
C65 Rb2 C55 24.36(18)
C12 Rb2 C55 142.0(2)
C22 Rb2 C55 131.57(19)
C25 Rb2 C55 49.8(2)
C32 Rb2 C55 107.4(2)
N1 Rb2 C42 123.1(2)
N2 Rb2 C42 145.55(19)
C15 Rb2 C42 136.75(19)
C65 Rb2 C42 114.65(19)
C12 Rb2 C42 49.21(19)
C22 Rb2 C42 42.4(2)
C25 Rb2 C42 131.72(19)
C32 Rb2 C42 23.8(2)
C55 Rb2 C42 93.7(2)
N1 Rb2 C62 83.45(19)
N2 Rb2 C62 103.86(19)
C15 Rb2 C62 153.34(19)
C65 Rb2 C62 131.31(19)
C12 Rb2 C62 24.15(18)
C22 Rb2 C62 42.8(2)
C25 Rb2 C62 172.38(18)
C32 Rb2 C62 48.9(2)
C55 Rb2 C62 123.0(2)
C42 Rb2 C62 41.8(2)
N1 Rb2 C35 125.8(2)
N2 Rb2 C35 106.42(19)
C15 Rb2 C35 42.12(19)
C65 Rb2 C35 49.1(2)
C12 Rb2 C35 145.47(19)
C22 Rb2 C35 120.94(19)
C25 Rb2 C35 23.95(18)
C32 Rb2 C35 105.2(2)
C55 Rb2 C35 41.2(2)
C42 Rb2 C35 108.0(2)
C62 Rb2 C35 149.7(2)
N1 Fe1 N11 131.8(3)
N1 Fe1 N21 132.2(3)
N11 Fe1 N21 96.0(2)
N1 Fe1 Rb1 50.3(2)
N11 Fe1 Rb1 168.61(18)
N21 Fe1 Rb1 83.06(18)
N1 Fe1 Rb2 49.3(2)
N11 Fe1 Rb2 83.71(17)
N21 Fe1 Rb2 167.92(19)
Rb1 Fe1 Rb2 99.56(3)
N2 Fe2 N41 133.2(3)
N2 Fe2 N31 131.6(3)
N41 Fe2 N31 95.0(2)
N2 Fe2 Rb1 51.7(2)
N41 Fe2 Rb1 83.83(17)
N31 Fe2 Rb1 168.35(19)
N2 Fe2 Rb2 49.3(2)
N41 Fe2 Rb2 163.82(18)
N31 Fe2 Rb2 83.33(18)
Rb1 Fe2 Rb2 100.96(3)
C21 N11 C12 117.1(6)
C21 N11 Fe1 124.6(5)
C12 N11 Fe1 118.2(5)
C41 N21 C13 118.1(6)
C41 N21 Fe1 124.4(5)
C13 N21 Fe1 117.4(5)
C21 C11 H11A 109.5
C21 C11 H11B 109.5
H11A C11 H11B 109.5
C21 C11 H11C 109.5
H11A C11 H11C 109.5
H11B C11 H11C 109.5
N11 C21 C31 122.4(6)
N11 C21 C11 119.0(6)
C31 C21 C11 118.7(6)
C21 C31 C41 130.3(7)
C21 C31 H31 114.8
C41 C31 H31 114.8
N21 C41 C31 121.9(7)
N21 C41 C51 119.0(7)
C31 C41 C51 119.2(7)
C41 C51 H51A 109.5
C41 C51 H51B 109.5
H51A C51 H51B 109.5
C41 C51 H51C 109.5
H51A C51 H51C 109.5
H51B C51 H51C 109.5
C62 C12 C22 120.8(7)
C62 C12 N11 120.2(7)
C22 C12 N11 119.0(7)
C62 C12 Rb2 81.4(4)
C22 C12 Rb2 78.1(4)
N11 C12 Rb2 109.6(4)
C32 C22 C12 118.3(7)
C32 C22 C72 120.3(7)
C12 C22 C72 121.4(7)
C32 C22 Rb2 78.9(5)
C12 C22 Rb2 77.3(4)
C72 C22 Rb2 112.3(5)
C42 C32 C22 121.3(8)
C42 C32 Rb2 79.6(5)
C22 C32 Rb2 76.9(5)
C42 C32 H32 119.4
C22 C32 H32 119.4
Rb2 C32 H32 114.5
C32 C42 C52 120.0(8)
C32 C42 Rb2 76.6(5)
C52 C42 Rb2 79.5(5)
C32 C42 H42 120.0
C52 C42 H42 120.0
Rb2 C42 H42 114.5
C42 C52 C62 120.3(8)
C42 C52 Rb2 76.8(5)
C62 C52 Rb2 77.5(5)
C42 C52 H52 119.9
C62 C52 H52 119.9
Rb2 C52 H52 116.5
C52 C62 C12 119.3(8)
C52 C62 C102 119.4(7)
C12 C62 C102 121.3(7)
C52 C62 Rb2 78.9(5)
C12 C62 Rb2 74.4(4)
C102 C62 Rb2 116.9(5)
C82 C72 C22 114.2(8)
C82 C72 C92 111.0(8)
C22 C72 C92 110.3(7)
C82 C72 H72 107.0
C22 C72 H72 107.0
C92 C72 H72 107.0
C72 C82 H82A 109.5
C72 C82 H82B 109.5
H82A C82 H82B 109.5
C72 C82 H82C 109.5
H82A C82 H82C 109.5
H82B C82 H82C 109.5
C72 C92 Rb2 95.7(6)
C72 C92 H92A 109.5
Rb2 C92 H92A 68.4
C72 C92 H92B 109.5
Rb2 C92 H92B 153.3
H92A C92 H92B 109.5
C72 C92 H2A 109.5
Rb2 C92 H2A 51.4
H92A C92 H2A 109.5
H92B C92 H2A 109.5
C112 C102 C62 112.9(7)
C112 C102 C122 110.0(7)
C62 C102 C122 111.8(7)
C112 C102 H102 107.3
C62 C102 H102 107.3
C122 C102 H102 107.3
C102 C112 H11D 109.5
C102 C112 H11E 109.5
H11D C112 H11E 109.5
C102 C112 H11F 109.5
H11D C112 H11F 109.5
H11E C112 H11F 109.5
C102 C122 H12A 109.5
C102 C122 H12B 109.5
H12A C122 H12B 109.5
C102 C122 H12C 109.5
H12A C122 H12C 109.5
H12B C122 H12C 109.5
C23 C13 C63 120.9(7)
C23 C13 N21 120.7(7)
C63 C13 N21 118.3(7)
C23 C13 Rb1 81.9(4)
C63 C13 Rb1 76.5(4)
N21 C13 Rb1 109.8(4)
C13 C23 C33 118.7(7)
C13 C23 C73 122.0(7)
C33 C23 C73 119.4(7)
C13 C23 Rb1 73.6(4)
C33 C23 Rb1 77.5(5)
C73 C23 Rb1 119.1(5)
C43 C33 C23 121.2(7)
C43 C33 Rb1 75.9(5)
C23 C33 Rb1 78.1(5)
C43 C33 H33 119.4
C23 C33 H33 119.4
Rb1 C33 H33 117.3
C33 C43 C53 119.4(7)
C33 C43 Rb1 80.1(5)
C53 C43 Rb1 74.7(4)
C33 C43 H43 120.3
C53 C43 H43 120.3
Rb1 C43 H43 115.6
C63 C53 C43 121.5(7)
C63 C53 Rb1 77.7(4)
C43 C53 Rb1 80.5(4)
C63 C53 H53 119.3
C43 C53 H53 119.3
Rb1 C53 H53 112.7
C53 C63 C13 118.3(7)
C53 C63 C103 118.8(7)
C13 C63 C103 122.8(6)
C53 C63 Rb1 77.2(4)
C13 C63 Rb1 78.2(4)
C103 C63 Rb1 111.0(5)
C23 C73 C93 112.1(8)
C23 C73 C83 111.2(7)
C93 C73 C83 110.8(8)
C23 C73 H73 107.5
C93 C73 H73 107.5
C83 C73 H73 107.5
C73 C83 H83A 109.5
C73 C83 H83B 109.5
H83A C83 H83B 109.5
C73 C83 H83C 109.5
H83A C83 H83C 109.5
H83B C83 H83C 109.5
C73 C93 H93A 109.5
C73 C93 H93B 109.5
H93A C93 H93B 109.5
C73 C93 H93C 109.5
H93A C93 H93C 109.5
H93B C93 H93C 109.5
C123 C103 C113 111.6(7)
C123 C103 C63 110.0(6)
C113 C103 C63 112.1(7)
C123 C103 H103 107.6
C113 C103 H103 107.6
C63 C103 H103 107.6
C103 C113 H11M 109.5
C103 C113 H11N 109.5
H11M C113 H11N 109.5
C103 C113 H11O 109.5
H11M C113 H11O 109.5
H11N C113 H11O 109.5
C103 C123 Rb1 95.5(5)
C103 C123 H12G 109.5
Rb1 C123 H12G 68.4
C103 C123 H12H 109.5
Rb1 C123 H12H 153.5
H12G C123 H12H 109.5
C103 C123 H1B 109.5
Rb1 C123 H1B 51.5
H12G C123 H1B 109.5
H12H C123 H1B 109.5
C24 N31 C15 117.3(6)
C24 N31 Fe2 125.9(5)
C15 N31 Fe2 116.6(5)
C44 N41 C16 117.6(6)
C44 N41 Fe2 125.4(5)
C16 N41 Fe2 117.0(5)
C24 C14 H14A 109.5
C24 C14 H14B 109.5
H14A C14 H14B 109.5
C24 C14 H14C 109.5
H14A C14 H14C 109.5
H14B C14 H14C 109.5
N31 C24 C34 122.1(7)
N31 C24 C14 119.2(7)
C34 C24 C14 118.7(6)
C24 C34 C44 129.2(7)
C24 C34 H34 115.4
C44 C34 H34 115.4
N41 C44 C34 122.2(7)
N41 C44 C54 120.1(7)
C34 C44 C54 117.7(7)
C44 C54 H54A 109.5
C44 C54 H54B 109.5
H54A C54 H54B 109.5
C44 C54 H54C 109.5
H54A C54 H54C 109.5
H54B C54 H54C 109.5
C25 C15 C65 120.7(7)
C25 C15 N31 121.1(7)
C65 C15 N31 118.2(7)
C25 C15 Rb2 80.2(4)
C65 C15 Rb2 78.6(4)
N31 C15 Rb2 111.8(4)
C35 C25 C15 117.2(7)
C35 C25 C75 121.7(7)
C15 C25 C75 121.0(7)
C35 C25 Rb2 80.9(5)
C15 C25 Rb2 75.1(4)
C75 C25 Rb2 112.5(5)
C45 C35 C25 122.6(8)
C45 C35 Rb2 80.8(5)
C25 C35 Rb2 75.1(5)
C45 C35 H35 118.7
C25 C35 H35 118.7
Rb2 C35 H35 115.7
C35 C45 C55 120.5(8)
C35 C45 Rb2 76.2(5)
C55 C45 Rb2 74.8(5)
C35 C45 H45 119.8
C55 C45 H45 119.8
Rb2 C45 H45 120.3
C45 C55 C65 120.4(8)
C45 C55 Rb2 82.0(5)
C65 C55 Rb2 74.8(4)
C45 C55 H55 119.8
C65 C55 H55 119.8
Rb2 C55 H55 113.8
C55 C65 C15 118.4(7)
C55 C65 C105 120.2(7)
C15 C65 C105 121.2(6)
C55 C65 Rb2 80.9(4)
C15 C65 Rb2 76.3(4)
C105 C65 Rb2 109.3(4)
C85 C75 C25 111.7(7)
C85 C75 C95 110.4(7)
C25 C75 C95 110.2(7)
C85 C75 H75 108.2
C25 C75 H75 108.2
C95 C75 H75 108.2
C75 C85 H85A 109.5
C75 C85 H85B 109.5
H85A C85 H85B 109.5
C75 C85 H85C 109.5
H85A C85 H85C 109.5
H85B C85 H85C 109.5
C75 C95 H2D 109.5
C75 C95 H95A 109.5
H2D C95 H95A 109.5
C75 C95 H95B 109.5
H2D C95 H95B 109.5
H95A C95 H95B 109.5
C125 C105 C115 111.1(7)
C125 C105 C65 110.6(7)
C115 C105 C65 112.6(6)
C125 C105 H105 107.4
C115 C105 H105 107.4
C65 C105 H105 107.4
C105 C125 Rb2 97.2(5)
C105 C125 H2C 109.5
Rb2 C125 H2C 62.6
C105 C125 H125 109.5
Rb2 C125 H125 153.1
H2C C125 H125 109.5
C105 C125 H2B 109.5
Rb2 C125 H2B 56.2
H2C C125 H2B 109.5
H125 C125 H2B 109.5
C26 C16 C66 120.9(7)
C26 C16 N41 119.8(7)
C66 C16 N41 119.2(6)
C26 C16 Rb1 76.1(4)
C66 C16 Rb1 83.1(4)
N41 C16 Rb1 107.9(4)
C36 C26 C16 117.9(7)
C36 C26 C76 120.7(7)
C16 C26 C76 121.4(7)
C36 C26 Rb1 80.6(5)
C16 C26 Rb1 78.5(4)
C76 C26 Rb1 109.6(5)
C46 C36 C26 122.3(8)
C46 C36 Rb1 81.7(5)
C26 C36 Rb1 74.3(4)
C46 C36 H36 118.9
C26 C36 H36 118.9
Rb1 C36 H36 115.5
C36 C46 C56 118.9(8)
C36 C46 Rb1 74.5(5)
C56 C46 Rb1 79.6(5)
C36 C46 H46 120.5
C56 C46 H46 120.5
Rb1 C46 H46 116.1
C46 C56 C66 123.2(8)
C46 C56 Rb1 76.9(5)
C66 C56 Rb1 76.9(4)
C46 C56 H56 118.4
C66 C56 H56 118.4
Rb1 C56 H56 118.5
C56 C66 C16 116.8(7)
C56 C66 C106 121.6(7)
C16 C66 C106 121.6(7)
C56 C66 Rb1 79.2(4)
C16 C66 Rb1 71.9(4)
C106 C66 Rb1 118.5(5)
C26 C76 C86 112.6(7)
C26 C76 C96 110.2(7)
C86 C76 C96 110.4(7)
C26 C76 H76 107.8
C86 C76 H76 107.8
C96 C76 H76 107.8
C76 C86 H86A 109.5
C76 C86 H86B 109.5
H86A C86 H86B 109.5
C76 C86 H86C 109.5
H86A C86 H86C 109.5
H86B C86 H86C 109.5
C76 C96 Rb1 94.2(5)
C76 C96 H96A 109.5
Rb1 C96 H96A 69.7
C76 C96 H96B 109.5
Rb1 C96 H96B 154.4
H96A C96 H96B 109.5
C76 C96 H1A 109.5
Rb1 C96 H1A 51.1
H96A C96 H1A 109.5
H96B C96 H1A 109.5
C66 C106 C116 111.6(7)
C66 C106 C126 111.5(7)
C116 C106 C126 109.9(7)
C66 C106 H106 107.9
C116 C106 H106 107.9
C126 C106 H106 107.9
C106 C116 H11J 109.5
C106 C116 H11K 109.5
H11J C116 H11K 109.5
C106 C116 H11L 109.5
H11J C116 H11L 109.5
H11K C116 H11L 109.5
C106 C126 H12D 109.5
C106 C126 H12E 109.5
H12D C126 H12E 109.5
C106 C126 H12F 109.5
H12D C126 H12F 109.5
H12E C126 H12F 109.5
C105 C115 H11G 109.5
C105 C115 H11H 109.5
H11G C115 H11H 109.5
C105 C115 H11I 109.5
H11G C115 H11I 109.5
H11H C115 H11I 109.5
C20 O10 C30 113.5(8)
C20 C10 H10A 109.5
C20 C10 H10B 109.5
H10A C10 H10B 109.5
C20 C10 H10C 109.5
H10A C10 H10C 109.5
H10B C10 H10C 109.5
O10 C20 C10 109.4(8)
O10 C20 H20A 109.8
C10 C20 H20A 109.8
O10 C20 H20B 109.8
C10 C20 H20B 109.8
H20A C20 H20B 108.2
O10 C30 C40 108.9(9)
O10 C30 H30A 109.9
C40 C30 H30A 109.9
O10 C30 H30B 109.9
C40 C30 H30B 109.9
H30A C30 H30B 108.3
C30 C40 H40A 109.5
C30 C40 H40B 109.5
H40A C40 H40B 109.5
C30 C40 H40C 109.5
H40A C40 H40C 109.5
H40B C40 H40C 109.5

loop_
_geom_bond_atom_site_label_1
_geom_bond_atom_site_label_2
_geom_bond_distance
N1 N2 1.257(8)
N1 Fe1 1.740(7)
N1 Rb1 2.908(7)
N1 Rb2 2.918(7)
N2 Fe2 1.741(7)
N2 Rb1 2.869(6)
N2 Rb2 2.931(7)
Rb1 C26 3.184(8)
Rb1 C53 3.206(8)
Rb1 C63 3.213(8)
Rb1 C16 3.215(7)
Rb1 C13 3.235(7)
Rb1 C36 3.264(8)
Rb1 C43 3.278(7)
Rb1 C33 3.330(8)
Rb1 C23 3.339(8)
Rb1 C46 3.352(8)
Rb2 C15 3.258(7)
Rb2 C65 3.287(7)
Rb2 C12 3.292(7)
Rb2 C22 3.301(8)
Rb2 C25 3.322(7)
Rb2 C32 3.327(8)
Rb2 C55 3.363(8)
Rb2 C42 3.364(8)
Rb2 C62 3.379(8)
Rb2 C35 3.395(9)
Fe1 N11 1.928(6)
Fe1 N21 1.938(6)
Fe2 N41 1.931(6)
Fe2 N31 1.933(6)
N11 C21 1.356(9)
N11 C12 1.444(9)
N21 C41 1.361(9)
N21 C13 1.436(9)
C11 C21 1.512(10)
C11 H11A 0.9800
C11 H11B 0.9800
C11 H11C 0.9800
C21 C31 1.388(9)
C31 C41 1.393(10)
C31 H31 0.9500
C41 C51 1.503(10)
C51 H51A 0.9800
C51 H51B 0.9800
C51 H51C 0.9800
C12 C62 1.398(10)
C12 C22 1.405(10)
C22 C32 1.389(11)
C22 C72 1.522(11)
C32 C42 1.381(12)
C32 H32 0.9500
C42 C52 1.387(12)
C42 H42 0.9500
C52 C62 1.389(10)
C52 H52 0.9500
C62 C102 1.529(11)
C72 C82 1.520(12)
C72 C92 1.527(12)
C72 H72 1.0000
C82 H82A 0.9800
C82 H82B 0.9800
C82 H82C 0.9800
C92 H92A 0.9800
C92 H92B 0.9800
C92 H2A 0.9800
C102 C112 1.509(11)
C102 C122 1.549(12)
C102 H102 1.0000
C112 H11D 0.9800
C112 H11E 0.9800
C112 H11F 0.9800
C122 H12A 0.9800
C122 H12B 0.9800
C122 H12C 0.9800
C13 C23 1.397(10)
C13 C63 1.410(10)
C23 C33 1.410(10)
C23 C73 1.504(11)
C33 C43 1.375(11)
C33 H33 0.9500
C43 C53 1.396(11)
C43 H43 0.9500
C53 C63 1.395(10)
C53 H53 0.9500
C63 C103 1.529(10)
C73 C93 1.535(13)
C73 C83 1.538(12)
C73 H73 1.0000
C83 H83A 0.9800
C83 H83B 0.9800
C83 H83C 0.9800
C93 H93A 0.9800
C93 H93B 0.9800
C93 H93C 0.9800
C103 C123 1.522(11)
C103 C113 1.525(11)
C103 H103 1.0000
C113 H11M 0.9800
C113 H11N 0.9800
C113 H11O 0.9800
C123 H12G 0.9800
C123 H12H 0.9800
C123 H1B 0.9800
N31 C24 1.356(9)
N31 C15 1.432(9)
N41 C44 1.362(9)
N41 C16 1.430(9)
C14 C24 1.499(9)
C14 H14A 0.9800
C14 H14B 0.9800
C14 H14C 0.9800
C24 C34 1.395(10)
C34 C44 1.403(10)
C34 H34 0.9500
C44 C54 1.522(10)
C54 H54A 0.9800
C54 H54B 0.9800
C54 H54C 0.9800
C15 C25 1.410(10)
C15 C65 1.424(10)
C25 C35 1.395(11)
C25 C75 1.511(11)
C35 C45 1.367(12)
C35 H35 0.9500
C45 C55 1.370(11)
C45 H45 0.9500
C55 C65 1.405(10)
C55 H55 0.9500
C65 C105 1.546(11)
C75 C85 1.504(12)
C75 C95 1.538(12)
C75 H75 1.0000
C85 H85A 0.9800
C85 H85B 0.9800
C85 H85C 0.9800
C95 H2D 0.9800
C95 H95A 0.9800
C95 H95B 0.9800
C105 C125 1.516(11)
C105 C115 1.530(10)
C105 H105 1.0000
C125 H2C 0.9800
C125 H125 0.9800
C125 H2B 0.9800
C16 C26 1.411(10)
C16 C66 1.426(11)
C26 C36 1.402(10)
C26 C76 1.512(11)
C36 C46 1.368(11)
C36 H36 0.9500
C46 C56 1.372(11)
C46 H46 0.9500
C56 C66 1.398(10)
C56 H56 0.9500
C66 C106 1.504(11)
C76 C86 1.521(11)
C76 C96 1.532(12)
C76 H76 1.0000
C86 H86A 0.9800
C86 H86B 0.9800
C86 H86C 0.9800
C96 H96A 0.9800
C96 H96B 0.9800
C96 H1A 0.9800
C106 C116 1.527(11)
C106 C126 1.541(12)
C106 H106 1.0000
C116 H11J 0.9800
C116 H11K 0.9800
C116 H11L 0.9800
C126 H12D 0.9800
C126 H12E 0.9800
C126 H12F 0.9800
C115 H11G 0.9800
C115 H11H 0.9800
C115 H11I 0.9800
O10 C20 1.389(11)
O10 C30 1.456(11)
C10 C20 1.486(14)
C10 H10A 0.9800
C10 H10B 0.9800
C10 H10C 0.9800
C20 H20A 0.9900
C20 H20B 0.9900
C30 C40 1.477(15)
C30 H30A 0.9900
C30 H30B 0.9900
C40 H40A 0.9800
C40 H40B 0.9800
C40 H40C 0.9800
